data_7064031
loop_
_publ_author_name
'Price, Lee'
'Li, Zonyuan'
'Zhang, Wei'

_publ_section_title
;
 Synthesis of a pyrroloquinoline-containing polycyclic scaffold via
 decarboxylative [3+2] cycloaddition and aza-Wittig reactions
;
_journal_issue 43
_journal_name_full 'New Journal of Chemistry'
_journal_page_first 18970
_journal_page_last 18973
_journal_paper_doi 10.1039/D5NJ03128A
_journal_volume 49
_journal_year 2025
_chemical_formula_sum 'C15 H17 N3 O'
_chemical_formula_weight 255.31
_space_group_crystal_system triclinic
_space_group_IT_number 2
_space_group_name_Hall '-P 1'
_space_group_name_H-M_alt 'P -1'
_atom_sites_solution_hydrogens mixed
_atom_sites_solution_primary 'intrinsic phasing'
_atom_sites_solution_secondary 'Fourier difference maps'
_audit_creation_method SHELXL-2014/6
_audit_update_record
;
2025-05-13 deposited with the CCDC.	2025-10-01 downloaded from the CCDC.
;
_cell_angle_alpha 97.578(2)
_cell_angle_beta 94.638(2)
_cell_angle_gamma 90.006(2)
_cell_formula_units_Z 2
_cell_length_a 5.9147(4)
_cell_length_b 9.7728(7)
_cell_length_c 11.5476(7)
_cell_measurement_reflns_used 8820
_cell_measurement_temperature 300(2)
_cell_measurement_theta_max 26.38
_cell_measurement_theta_min 2.93
_cell_volume 659.45(8)
_computing_cell_refinement 'Bruker SAINT'
_computing_data_collection 'Bruker APEX4'
_computing_data_reduction 'Bruker SAINT'
_computing_molecular_graphics 'Bruker SHELXTL'
_computing_publication_material 'Bruker SHELXTL'
_computing_structure_refinement 'SHELXL-2014/6 (Sheldrick, 2014)'
_computing_structure_solution 'SHELXS-97 (Sheldrick 2008)'
_diffrn_ambient_temperature 300(2)
_diffrn_measured_fraction_theta_full 0.997
_diffrn_measured_fraction_theta_max 0.992
_diffrn_measurement_device_type 'Bruker APEX-IV photon 200'
_diffrn_measurement_method '\f and \w scans'
_diffrn_radiation_type MoK\a
_diffrn_radiation_wavelength 0.71073
_diffrn_reflns_av_R_equivalents 0.0263
_diffrn_reflns_av_unetI/netI 0.0155
_diffrn_reflns_Laue_measured_fraction_full 0.997
_diffrn_reflns_Laue_measured_fraction_max 0.992
_diffrn_reflns_limit_h_max 7
_diffrn_reflns_limit_h_min -7
_diffrn_reflns_limit_k_max 12
_diffrn_reflns_limit_k_min -12
_diffrn_reflns_limit_l_max 14
_diffrn_reflns_limit_l_min -14
_diffrn_reflns_number 20148
_diffrn_reflns_point_group_measured_fraction_full 0.997
_diffrn_reflns_point_group_measured_fraction_max 0.992
_diffrn_reflns_theta_full 25.242
_diffrn_reflns_theta_max 26.514
_diffrn_reflns_theta_min 2.933
_exptl_absorpt_coefficient_mu 0.083
_exptl_absorpt_correction_T_max 0.745
_exptl_absorpt_correction_T_min 0.693
_exptl_absorpt_correction_type multi-scan
_exptl_absorpt_process_details sadabs
_exptl_crystal_colour colourless
_exptl_crystal_density_diffrn 1.286
_exptl_crystal_description block
_exptl_crystal_F_000 272
_exptl_crystal_size_max 0.260
_exptl_crystal_size_mid 0.240
_exptl_crystal_size_min 0.100
_refine_diff_density_max 0.191
_refine_diff_density_min -0.144
_refine_diff_density_rms 0.030
_refine_ls_extinction_coef 0.021(8)
_refine_ls_extinction_expression Fc^*^=kFc[1+0.001xFc^2^\l^3^/sin(2\q)]^-1/4^
_refine_ls_extinction_method SHELXL
_refine_ls_goodness_of_fit_ref 1.053
_refine_ls_hydrogen_treatment mixed
_refine_ls_matrix_type full
_refine_ls_number_parameters 180
_refine_ls_number_reflns 2725
_refine_ls_number_restraints 0
_refine_ls_restrained_S_all 1.053
_refine_ls_R_factor_all 0.0462
_refine_ls_R_factor_gt 0.0389
_refine_ls_shift/su_max 0.000
_refine_ls_shift/su_mean 0.000
_refine_ls_structure_factor_coef Fsqd
_refine_ls_weighting_details 'w=1/[\s^2^(Fo^2^)+(0.0517P)^2^+0.1374P] where P=(Fo^2^+2Fc^2^)/3'
_refine_ls_weighting_scheme calc
_refine_ls_wR_factor_gt 0.1014
_refine_ls_wR_factor_ref 0.1074
_reflns_Friedel_coverage 0.000
_reflns_number_gt 2328
_reflns_number_total 2725
_reflns_threshold_expression 'I > 2\s(I)'
_cod_data_source_file d5nj03128a2.cif
_cod_data_source_block UMD2943G_A
_cod_depositor_comments 'Adding full bibliography for 7064031--7064035.cif.'
_cod_database_code 7064031
_shelx_space_group_comment
; 
The symmetry employed for this shelxl refinement is uniquely defined 
by the following loop, which should always be used as a source of 
symmetry information in preference to the above space-group names. 
They are only intended as comments. 
;
_shelx_estimated_absorpt_t_min 0.979
_shelx_estimated_absorpt_t_max 0.992
_shelxl_version_number 2014/6

loop_
_space_group_symop_operation_xyz
'x, y, z'
'-x, -y, -z'

loop_
_atom_site_label
_atom_site_type_symbol
_atom_site_fract_x
_atom_site_fract_y
_atom_site_fract_z
_atom_site_U_iso_or_equiv
_atom_site_adp_type
_atom_site_occupancy
_atom_site_site_symmetry_order
_atom_site_calc_flag
_atom_site_refinement_flags_posn
_atom_site_refinement_flags_adp
_atom_site_refinement_flags_occupancy
_atom_site_disorder_assembly
_atom_site_disorder_group
O1 O 0.2090(2) 0.05884(11) 0.33514(11) 0.0685(3) Uani 1 1 d . . . . .
N1 N 0.3726(2) 0.37902(13) 0.12417(10) 0.0474(3) Uani 1 1 d . . . . .
N2 N 0.46745(18) 0.23556(10) 0.38622(9) 0.0405(3) Uani 1 1 d . . . . .
N3 N 0.67789(17) 0.43857(10) 0.38512(9) 0.0373(2) Uani 1 1 d . . . . .
C1 C 0.2062(2) 0.26613(15) 0.12624(12) 0.0474(3) Uani 1 1 d . . . . .
C2 C 0.1553(2) 0.27983(14) 0.25917(12) 0.0448(3) Uani 1 1 d . . . . .
H2 H -0.0083 0.2820 0.2675 0.054 Uiso 1 1 calc R U . . .
C3 C 0.2705(2) 0.17553(14) 0.32901(12) 0.0466(3) Uani 1 1 d . . . . .
C4 C 0.4921(2) 0.37036(12) 0.36551(10) 0.0351(3) Uani 1 1 d . . . . .
C5 C 0.6731(2) 0.56723(12) 0.33966(10) 0.0367(3) Uani 1 1 d . . . . .
C6 C 0.8427(2) 0.66395(13) 0.38121(12) 0.0427(3) Uani 1 1 d . . . . .
H6 H 0.9508 0.6452 0.4399 0.051 Uiso 1 1 calc R U . . .
C7 C 0.8522(3) 0.78804(14) 0.33602(13) 0.0513(3) Uani 1 1 d . . . . .
H7 H 0.9666 0.8520 0.3641 0.062 Uiso 1 1 calc R U . . .
C8 C 0.6917(3) 0.81651(15) 0.24938(14) 0.0589(4) Uani 1 1 d . . . . .
H8 H 0.6983 0.8996 0.2186 0.071 Uiso 1 1 calc R U . . .
C9 C 0.5210(3) 0.72176(15) 0.20812(13) 0.0541(4) Uani 1 1 d . . . . .
H9 H 0.4123 0.7425 0.1504 0.065 Uiso 1 1 calc R U . . .
C10 C 0.5089(2) 0.59629(13) 0.25126(11) 0.0415(3) Uani 1 1 d . . . . .
C11 C 0.3171(2) 0.49461(13) 0.21227(11) 0.0420(3) Uani 1 1 d . . . . .
H11 H 0.1810 0.5421 0.1850 0.050 Uiso 1 1 calc R U . . .
C12 C 0.2688(2) 0.41603(13) 0.31218(11) 0.0387(3) Uani 1 1 d . . . . .
H12 H 0.1792 0.4693 0.3698 0.046 Uiso 1 1 calc R U . . .
C13 C -0.0130(3) 0.2873(2) 0.05081(16) 0.0747(5) Uani 1 1 d . . . . .
H13A H -0.1183 0.2138 0.0553 0.112 Uiso 1 1 calc R U . . .
H13B H 0.0205 0.2875 -0.0291 0.112 Uiso 1 1 calc R U . . .
H13C H -0.0786 0.3740 0.0790 0.112 Uiso 1 1 calc R U . . .
C14 C 0.3128(3) 0.12932(17) 0.08193(15) 0.0670(5) Uani 1 1 d . . . . .
H14A H 0.2102 0.0550 0.0880 0.100 Uiso 1 1 calc R U . . .
H14B H 0.4519 0.1179 0.1284 0.100 Uiso 1 1 calc R U . . .
H14C H 0.3436 0.1288 0.0015 0.100 Uiso 1 1 calc R U . . .
C15 C 0.6348(3) 0.16256(14) 0.45302(14) 0.0521(4) Uani 1 1 d . . . . .
H15A H 0.7827 0.1777 0.4280 0.078 Uiso 1 1 calc R U . . .
H15B H 0.5996 0.0656 0.4403 0.078 Uiso 1 1 calc R U . . .
H15C H 0.6329 0.1962 0.5349 0.078 Uiso 1 1 calc R U . . .
H1 H 0.377(4) 0.399(2) 0.053(2) 0.097(7) Uiso 1 1 d . . . . .

loop_
_atom_site_aniso_label
_atom_site_aniso_U_11
_atom_site_aniso_U_22
_atom_site_aniso_U_33
_atom_site_aniso_U_23
_atom_site_aniso_U_13
_atom_site_aniso_U_12
O1 0.0723(7) 0.0520(6) 0.0827(8) 0.0185(6) 0.0004(6) -0.0256(5)
N1 0.0518(7) 0.0523(7) 0.0371(6) 0.0009(5) 0.0054(5) -0.0068(5)
N2 0.0445(6) 0.0360(5) 0.0423(6) 0.0091(4) 0.0047(4) -0.0040(4)
N3 0.0402(5) 0.0312(5) 0.0408(5) 0.0063(4) 0.0023(4) 0.0006(4)
C1 0.0450(7) 0.0509(8) 0.0437(7) 0.0011(6) -0.0033(6) -0.0045(6)
C2 0.0333(6) 0.0500(8) 0.0508(7) 0.0041(6) 0.0062(5) -0.0050(5)
C3 0.0471(7) 0.0449(7) 0.0488(7) 0.0058(6) 0.0106(6) -0.0099(6)
C4 0.0410(6) 0.0333(6) 0.0315(5) 0.0036(4) 0.0071(5) 0.0017(5)
C5 0.0415(6) 0.0302(6) 0.0392(6) 0.0046(5) 0.0078(5) 0.0028(5)
C6 0.0445(7) 0.0346(6) 0.0484(7) 0.0038(5) 0.0037(5) 0.0006(5)
C7 0.0604(8) 0.0359(7) 0.0576(8) 0.0056(6) 0.0062(7) -0.0087(6)
C8 0.0862(11) 0.0367(7) 0.0562(8) 0.0168(6) 0.0028(8) -0.0056(7)
C9 0.0708(10) 0.0449(8) 0.0478(7) 0.0159(6) -0.0050(7) 0.0012(7)
C10 0.0487(7) 0.0367(6) 0.0395(6) 0.0062(5) 0.0040(5) 0.0022(5)
C11 0.0418(7) 0.0428(7) 0.0412(6) 0.0075(5) -0.0003(5) 0.0047(5)
C12 0.0357(6) 0.0406(6) 0.0401(6) 0.0029(5) 0.0080(5) 0.0039(5)
C13 0.0589(10) 0.0900(13) 0.0714(11) 0.0126(9) -0.0210(8) -0.0116(9)
C14 0.0883(12) 0.0546(9) 0.0549(9) -0.0061(7) 0.0084(8) 0.0005(8)
C15 0.0583(8) 0.0398(7) 0.0607(8) 0.0193(6) -0.0008(7) -0.0020(6)

loop_
_atom_type_symbol
_atom_type_description
_atom_type_scat_dispersion_real
_atom_type_scat_dispersion_imag
_atom_type_scat_source
C C 0.0033 0.0016 'International Tables Vol C Tables 4.2.6.8 and 6.1.1.4'
H H 0.0000 0.0000 'International Tables Vol C Tables 4.2.6.8 and 6.1.1.4'
N N 0.0061 0.0033 'International Tables Vol C Tables 4.2.6.8 and 6.1.1.4'
O O 0.0106 0.0060 'International Tables Vol C Tables 4.2.6.8 and 6.1.1.4'

loop_
_geom_angle_atom_site_label_1
_geom_angle_atom_site_label_2
_geom_angle_atom_site_label_3
_geom_angle
_geom_angle_site_symmetry_1
_geom_angle_site_symmetry_3
_geom_angle_publ_flag
C11 N1 C1 107.95(10) . . ?
C11 N1 H1 115.5(15) . . ?
C1 N1 H1 110.1(14) . . ?
C4 N2 C3 111.63(11) . . ?
C4 N2 C15 124.26(11) . . ?
C3 N2 C15 123.99(11) . . ?
C4 N3 C5 114.20(10) . . ?
N1 C1 C14 108.87(12) . . ?
N1 C1 C13 111.49(13) . . ?
C14 C1 C13 110.01(13) . . ?
N1 C1 C2 103.13(10) . . ?
C14 C1 C2 113.71(12) . . ?
C13 C1 C2 109.48(12) . . ?
C3 C2 C12 103.65(10) . . ?
C3 C2 C1 115.44(11) . . ?
C12 C2 C1 103.68(10) . . ?
C3 C2 H2 111.2 . . ?
C12 C2 H2 111.2 . . ?
C1 C2 H2 111.2 . . ?
O1 C3 N2 124.19(14) . . ?
O1 C3 C2 127.88(13) . . ?
N2 C3 C2 107.93(11) . . ?
N3 C4 N2 124.05(11) . . ?
N3 C4 C12 127.76(11) . . ?
N2 C4 C12 108.13(10) . . ?
C6 C5 C10 119.57(11) . . ?
C6 C5 N3 118.28(11) . . ?
C10 C5 N3 122.09(11) . . ?
C7 C6 C5 120.63(13) . . ?
C7 C6 H6 119.7 . . ?
C5 C6 H6 119.7 . . ?
C8 C7 C6 119.85(13) . . ?
C8 C7 H7 120.1 . . ?
C6 C7 H7 120.1 . . ?
C7 C8 C9 120.07(13) . . ?
C7 C8 H8 120.0 . . ?
C9 C8 H8 120.0 . . ?
C8 C9 C10 121.17(13) . . ?
C8 C9 H9 119.4 . . ?
C10 C9 H9 119.4 . . ?
C9 C10 C5 118.70(12) . . ?
C9 C10 C11 122.06(12) . . ?
C5 C10 C11 119.11(11) . . ?
N1 C11 C10 114.63(10) . . ?
N1 C11 C12 99.96(10) . . ?
C10 C11 C12 109.69(10) . . ?
N1 C11 H11 110.7 . . ?
C10 C11 H11 110.7 . . ?
C12 C11 H11 110.7 . . ?
C4 C12 C11 107.82(10) . . ?
C4 C12 C2 102.57(10) . . ?
C11 C12 C2 107.62(10) . . ?
C4 C12 H12 112.7 . . ?
C11 C12 H12 112.7 . . ?
C2 C12 H12 112.7 . . ?
C1 C13 H13A 109.5 . . ?
C1 C13 H13B 109.5 . . ?
H13A C13 H13B 109.5 . . ?
C1 C13 H13C 109.5 . . ?
H13A C13 H13C 109.5 . . ?
H13B C13 H13C 109.5 . . ?
C1 C14 H14A 109.5 . . ?
C1 C14 H14B 109.5 . . ?
H14A C14 H14B 109.5 . . ?
C1 C14 H14C 109.5 . . ?
H14A C14 H14C 109.5 . . ?
H14B C14 H14C 109.5 . . ?
N2 C15 H15A 109.5 . . ?
N2 C15 H15B 109.5 . . ?
H15A C15 H15B 109.5 . . ?
N2 C15 H15C 109.5 . . ?
H15A C15 H15C 109.5 . . ?
H15B C15 H15C 109.5 . . ?

loop_
_geom_bond_atom_site_label_1
_geom_bond_atom_site_label_2
_geom_bond_distance
_geom_bond_site_symmetry_2
_geom_bond_publ_flag
O1 C3 1.2097(17) . ?
N1 C11 1.4730(17) . ?
N1 C1 1.4822(18) . ?
N1 H1 0.87(2) . ?
N2 C4 1.3794(15) . ?
N2 C3 1.3822(17) . ?
N2 C15 1.4512(17) . ?
N3 C4 1.2741(15) . ?
N3 C5 1.4245(15) . ?
C1 C14 1.523(2) . ?
C1 C13 1.532(2) . ?
C1 C2 1.5766(19) . ?
C2 C3 1.511(2) . ?
C2 C12 1.5215(18) . ?
C2 H2 0.9800 . ?
C4 C12 1.5047(17) . ?
C5 C6 1.3898(17) . ?
C5 C10 1.4080(17) . ?
C6 C7 1.3849(19) . ?
C6 H6 0.9300 . ?
C7 C8 1.378(2) . ?
C7 H7 0.9300 . ?
C8 C9 1.382(2) . ?
C8 H8 0.9300 . ?
C9 C10 1.3869(18) . ?
C9 H9 0.9300 . ?
C10 C11 1.5088(18) . ?
C11 C12 1.5131(17) . ?
C11 H11 0.9800 . ?
C12 H12 0.9800 . ?
C13 H13A 0.9600 . ?
C13 H13B 0.9600 . ?
C13 H13C 0.9600 . ?
C14 H14A 0.9600 . ?
C14 H14B 0.9600 . ?
C14 H14C 0.9600 . ?
C15 H15A 0.9600 . ?
C15 H15B 0.9600 . ?
C15 H15C 0.9600 . ?

loop_
_geom_torsion_atom_site_label_1
_geom_torsion_atom_site_label_2
_geom_torsion_atom_site_label_3
_geom_torsion_atom_site_label_4
_geom_torsion
_geom_torsion_site_symmetry_1
_geom_torsion_site_symmetry_2
_geom_torsion_site_symmetry_3
_geom_torsion_site_symmetry_4
_geom_torsion_publ_flag
C11 N1 C1 C14 -154.61(12) . . . . ?
C11 N1 C1 C13 83.85(15) . . . . ?
C11 N1 C1 C2 -33.53(13) . . . . ?
N1 C1 C2 C3 -102.85(13) . . . . ?
C14 C1 C2 C3 14.87(17) . . . . ?
C13 C1 C2 C3 138.36(13) . . . . ?
N1 C1 C2 C12 9.78(13) . . . . ?
C14 C1 C2 C12 127.50(13) . . . . ?
C13 C1 C2 C12 -109.01(13) . . . . ?
C4 N2 C3 O1 -178.62(13) . . . . ?
C15 N2 C3 O1 5.4(2) . . . . ?
C4 N2 C3 C2 2.17(14) . . . . ?
C15 N2 C3 C2 -173.84(12) . . . . ?
C12 C2 C3 O1 164.16(14) . . . . ?
C1 C2 C3 O1 -83.20(18) . . . . ?
C12 C2 C3 N2 -16.67(13) . . . . ?
C1 C2 C3 N2 95.98(13) . . . . ?
C5 N3 C4 N2 170.25(10) . . . . ?
C5 N3 C4 C12 -6.63(17) . . . . ?
C3 N2 C4 N3 -163.65(11) . . . . ?
C15 N2 C4 N3 12.34(19) . . . . ?
C3 N2 C4 C12 13.76(13) . . . . ?
C15 N2 C4 C12 -170.25(12) . . . . ?
C4 N3 C5 C6 163.71(11) . . . . ?
C4 N3 C5 C10 -19.02(16) . . . . ?
C10 C5 C6 C7 -0.38(19) . . . . ?
N3 C5 C6 C7 176.95(12) . . . . ?
C5 C6 C7 C8 0.3(2) . . . . ?
C6 C7 C8 C9 0.3(2) . . . . ?
C7 C8 C9 C10 -0.9(2) . . . . ?
C8 C9 C10 C5 0.8(2) . . . . ?
C8 C9 C10 C11 176.63(13) . . . . ?
C6 C5 C10 C9 -0.16(19) . . . . ?
N3 C5 C10 C9 -177.39(12) . . . . ?
C6 C5 C10 C11 -176.12(11) . . . . ?
N3 C5 C10 C11 6.65(17) . . . . ?
C1 N1 C11 C10 160.12(11) . . . . ?
C1 N1 C11 C12 42.94(13) . . . . ?
C9 C10 C11 N1 100.75(15) . . . . ?
C5 C10 C11 N1 -83.43(14) . . . . ?
C9 C10 C11 C12 -147.78(13) . . . . ?
C5 C10 C11 C12 28.04(15) . . . . ?
N3 C4 C12 C11 40.59(16) . . . . ?
N2 C4 C12 C11 -136.70(10) . . . . ?
N3 C4 C12 C2 154.00(12) . . . . ?
N2 C4 C12 C2 -23.28(12) . . . . ?
N1 C11 C12 C4 74.58(11) . . . . ?
C10 C11 C12 C4 -46.24(13) . . . . ?
N1 C11 C12 C2 -35.42(12) . . . . ?
C10 C11 C12 C2 -156.23(10) . . . . ?
C3 C2 C12 C4 23.37(12) . . . . ?
C1 C2 C12 C4 -97.57(11) . . . . ?
C3 C2 C12 C11 136.94(10) . . . . ?
C1 C2 C12 C11 16.00(13) . . . . ?
